data_4075575
loop_
_publ_author_name
'Wang, Jian-Qiang'
'Herberhold, Max'
'Jin, Guo-Xin'

_publ_section_title
;
 Formation of Cup-Shaped Metallic Clusters via B&#x2212;H Activation at
 the B(3)/B(6) Site of anortho-Carborane-1,2-dichalcogenolato Ligand
;
_journal_issue 14
_journal_name_full Organometallics
_journal_page_first 3508
_journal_paper_doi 10.1021/om060381a
_journal_volume 25
_journal_year 2006
_chemical_formula_sum 'C20 H36 B10 Ir2 S2'
_chemical_formula_weight 833.11
_chemical_name_systematic
; 
 ? 
;
_space_group_IT_number 62
_symmetry_cell_setting orthorhombic
_symmetry_space_group_name_Hall '-P 2ac 2n'
_symmetry_space_group_name_H-M 'P n m a'
_atom_sites_solution_hydrogens geom
_atom_sites_solution_primary direct
_atom_sites_solution_secondary difmap
_audit_creation_method SHELXL-97
_cell_angle_alpha 90.00
_cell_angle_beta 90.00
_cell_angle_gamma 90.00
_cell_formula_units_Z 4
_cell_length_a 17.969(5)
_cell_length_b 12.700(4)
_cell_length_c 12.078(3)
_cell_measurement_reflns_used 873
_cell_measurement_temperature 298(2)
_cell_measurement_theta_max 26.929
_cell_measurement_theta_min 2.587
_cell_volume 2756.3(13)
_computing_cell_refinement 'Bruker SMART'
_computing_data_collection 'Bruker SMART'
_computing_data_reduction 'Bruker SHELXTL'
_computing_molecular_graphics 'Bruker SHELXTL'
_computing_publication_material 'Bruker SHELXTL'
_computing_structure_refinement 'SHELXL-97 (Sheldrick, 1997)'
_computing_structure_solution 'SHELXS-97 (Sheldrick, 1990)'
_diffrn_ambient_temperature 298(2)
_diffrn_measured_fraction_theta_full 1.000
_diffrn_measured_fraction_theta_max 1.000
_diffrn_measurement_device_type 'CCD area detector'
_diffrn_measurement_method 'phi and omega scans'
_diffrn_radiation_monochromator graphite
_diffrn_radiation_source 'fine-focus sealed tube'
_diffrn_radiation_type MoK\a
_diffrn_radiation_wavelength 0.71073
_diffrn_reflns_av_R_equivalents 0.0288
_diffrn_reflns_av_sigmaI/netI 0.0233
_diffrn_reflns_limit_h_max 21
_diffrn_reflns_limit_h_min -21
_diffrn_reflns_limit_k_max 11
_diffrn_reflns_limit_k_min -15
_diffrn_reflns_limit_l_max 14
_diffrn_reflns_limit_l_min -12
_diffrn_reflns_number 11185
_diffrn_reflns_theta_full 25.00
_diffrn_reflns_theta_max 25.00
_diffrn_reflns_theta_min 2.27
_exptl_absorpt_coefficient_mu 9.808
_exptl_absorpt_correction_T_max 0.5907
_exptl_absorpt_correction_T_min 0.3209
_exptl_absorpt_correction_type multi-scan
_exptl_absorpt_process_details sadabs
_exptl_crystal_colour red
_exptl_crystal_density_diffrn 2.008
_exptl_crystal_density_method 'not measured'
_exptl_crystal_description prism
_exptl_crystal_F_000 1568
_exptl_crystal_size_max 0.15
_exptl_crystal_size_mid 0.08
_exptl_crystal_size_min 0.06
_refine_diff_density_max 0.905
_refine_diff_density_min -0.892
_refine_diff_density_rms 0.183
_refine_ls_extinction_method none
_refine_ls_goodness_of_fit_ref 1.079
_refine_ls_hydrogen_treatment refall
_refine_ls_matrix_type full
_refine_ls_number_parameters 175
_refine_ls_number_reflns 2549
_refine_ls_number_restraints 18
_refine_ls_restrained_S_all 1.134
_refine_ls_R_factor_all 0.0291
_refine_ls_R_factor_gt 0.0241
_refine_ls_shift/su_max 0.002
_refine_ls_shift/su_mean 0.000
_refine_ls_structure_factor_coef Fsqd
_refine_ls_weighting_details 'calc w=1/[\s^2^(Fo^2^)+(0.0387P)^2^+4.1168P] where P=(Fo^2^+2Fc^2^)/3'
_refine_ls_weighting_scheme calc
_refine_ls_wR_factor_gt 0.0646
_refine_ls_wR_factor_ref 0.0675
_reflns_number_gt 2263
_reflns_number_total 2549
_reflns_threshold_expression >2sigma(I)
_cod_data_source_file om060381asi20060503_041511.cif
_cod_data_source_block f50515a
_cod_depositor_comments
;
The following automatic conversions were performed:

'_symmetry_cell_setting' value 'Orthorhombic' changed to
'orthorhombic' according to
/home/saulius/struct/CIF-dictionaries/cif_core.dic dictionary named
'cif_core.dic' version 2.4.1 from 2010-06-29.

Automatic conversion script
Id: cif_fix_values 1715 2011-07-08 13:25:40Z adriana 
;
_cod_original_sg_symbol_H-M 'Pnma '
_cod_database_code 4075575

loop_
_symmetry_equiv_pos_as_xyz
'x, y, z'
'-x+1/2, -y, z+1/2'
'-x, y+1/2, -z'
'x+1/2, -y+1/2, -z+1/2'
'-x, -y, -z'
'x-1/2, y, -z-1/2'
'x, -y-1/2, z'
'-x-1/2, y-1/2, z-1/2'

loop_
_atom_site_label
_atom_site_type_symbol
_atom_site_fract_x
_atom_site_fract_y
_atom_site_fract_z
_atom_site_U_iso_or_equiv
_atom_site_adp_type
_atom_site_occupancy
_atom_site_symmetry_multiplicity
_atom_site_calc_flag
_atom_site_refinement_flags
Ir1 Ir 0.467799(16) 0.2500 0.45726(3) 0.02986(11) Uani 1 2 d S
Ir2 Ir 0.632191(17) 0.2500 0.49672(3) 0.03328(12) Uani 1 2 d S
S1 S 0.53472(8) 0.12915(12) 0.55897(12) 0.0337(3) Uani 1 1 d .
B3 B 0.6348(5) 0.2500 0.6708(9) 0.037(2) Uani 1 2 d S
B4 B 0.6260(4) 0.1372(6) 0.7614(6) 0.0437(17) Uani 1 1 d .
H4 H 0.6550 0.0632 0.7417 0.052 Uiso 1 1 calc R
B5 B 0.5349(4) 0.1369(6) 0.8220(6) 0.0472(18) Uani 1 1 d .
H5 H 0.5052 0.0633 0.8405 0.057 Uiso 1 1 calc R
B6 B 0.4855(6) 0.2500 0.7742(9) 0.043(2) Uani 1 2 d S
H6 H 0.4250 0.2500 0.7601 0.051 Uiso 1 2 calc SR
B7 B 0.5279(7) 0.2500 0.9078(10) 0.055(3) Uani 1 2 d S
H7 H 0.4944 0.2500 0.9840 0.066 Uiso 1 2 calc SR
B8 B 0.6137(5) 0.1803(7) 0.8977(7) 0.056(2) Uani 1 1 d .
H8 H 0.6356 0.1347 0.9679 0.067 Uiso 1 1 calc R
B9 B 0.6737(6) 0.2500 0.8063(9) 0.049(3) Uani 1 2 d S
H9 H 0.7345 0.2500 0.8168 0.059 Uiso 1 2 calc SR
C1 C 0.5504(3) 0.1851(4) 0.6946(5) 0.0335(13) Uani 1 1 d .
C2 C 0.6683(5) 0.2500 0.3177(9) 0.073(4) Uani 1 2 d S
C3 C 0.6967(5) 0.1623(6) 0.3750(9) 0.080(3) Uani 1 1 d .
C4 C 0.7415(4) 0.1961(8) 0.4589(7) 0.080(3) Uani 1 1 d .
C5 C 0.6237(10) 0.2500 0.2158(18) 0.153(8) Uani 1 2 d SU
H5A H 0.6556 0.2378 0.1533 0.229 Uiso 0.50 1 calc PR
H5B H 0.5995 0.3169 0.2077 0.229 Uiso 0.50 1 calc PR
H5C H 0.5870 0.1953 0.2198 0.229 Uiso 0.50 1 calc PR
C6 C 0.6846(7) 0.0507(9) 0.3440(13) 0.155(5) Uani 1 1 d U
H6A H 0.6850 0.0442 0.2648 0.233 Uiso 1 1 calc R
H6B H 0.6375 0.0275 0.3722 0.233 Uiso 1 1 calc R
H6C H 0.7236 0.0081 0.3748 0.233 Uiso 1 1 calc R
C7 C 0.7892(7) 0.1232(12) 0.5337(12) 0.157(5) Uani 1 1 d U
H7A H 0.8396 0.1225 0.5074 0.235 Uiso 1 1 calc R
H7B H 0.7694 0.0530 0.5316 0.235 Uiso 1 1 calc R
H7C H 0.7881 0.1489 0.6084 0.235 Uiso 1 1 calc R
C8 C 0.4226(5) 0.1911(6) 0.2201(6) 0.067(2) Uani 1 1 d .
H8A H 0.4611 0.1669 0.1699 0.080 Uiso 1 1 calc R
H8B H 0.3753 0.1669 0.1912 0.080 Uiso 1 1 calc R
C9 C 0.4350(3) 0.1407(5) 0.3311(5) 0.0413(14) Uani 1 1 d .
H9A H 0.4803 0.1077 0.3448 0.050 Uiso 1 1 calc R
C10 C 0.3822(3) 0.1415(5) 0.4133(6) 0.0446(15) Uani 1 1 d .
H10 H 0.3933 0.1090 0.4803 0.054 Uiso 1 1 calc R
C11 C 0.3074(4) 0.1924(6) 0.4001(8) 0.074(2) Uani 1 1 d .
H11A H 0.2857 0.1683 0.3310 0.089 Uiso 1 1 calc R
H11B H 0.2754 0.1683 0.4596 0.089 Uiso 1 1 calc R

loop_
_atom_site_aniso_label
_atom_site_aniso_U_11
_atom_site_aniso_U_22
_atom_site_aniso_U_33
_atom_site_aniso_U_23
_atom_site_aniso_U_13
_atom_site_aniso_U_12
Ir1 0.03024(17) 0.03322(18) 0.02611(19) 0.000 -0.00313(12) 0.000
Ir2 0.03077(18) 0.0428(2) 0.0262(2) 0.000 0.00335(12) 0.000
S1 0.0392(7) 0.0344(7) 0.0274(8) 0.0004(5) -0.0034(6) 0.0010(6)
B3 0.030(5) 0.047(6) 0.035(6) 0.000 -0.003(4) 0.000
B4 0.044(4) 0.053(4) 0.034(4) 0.005(3) -0.011(3) 0.007(3)
B5 0.060(4) 0.053(4) 0.029(4) 0.005(3) 0.001(3) 0.001(4)
B6 0.043(5) 0.052(6) 0.033(6) 0.000 0.009(4) 0.000
B7 0.072(7) 0.064(7) 0.028(6) 0.000 0.003(5) 0.000
B8 0.071(5) 0.065(5) 0.032(4) 0.004(4) -0.008(4) 0.004(4)
B9 0.052(6) 0.059(7) 0.037(6) 0.000 -0.019(5) 0.000
C1 0.038(3) 0.039(3) 0.024(3) 0.004(2) -0.002(2) 0.000(2)
C2 0.034(5) 0.161(14) 0.023(5) 0.000 0.009(4) 0.000
C3 0.087(6) 0.052(5) 0.101(8) -0.021(5) 0.075(6) -0.013(4)
C4 0.047(4) 0.136(8) 0.057(5) 0.023(5) 0.019(4) 0.036(4)
C5 0.125(10) 0.207(12) 0.126(11) 0.000 0.006(8) 0.000
C6 0.174(8) 0.123(8) 0.168(9) -0.049(7) 0.098(7) -0.027(7)
C7 0.127(8) 0.197(10) 0.147(9) 0.054(8) 0.028(7) 0.062(8)
C8 0.090(5) 0.075(5) 0.037(4) -0.007(4) -0.007(4) -0.018(4)
C9 0.047(3) 0.038(3) 0.039(4) -0.007(3) -0.009(3) -0.001(3)
C10 0.044(3) 0.048(4) 0.042(4) 0.000(3) -0.015(3) -0.012(3)
C11 0.039(4) 0.077(5) 0.105(7) 0.000(5) -0.016(4) -0.007(3)

loop_
_atom_type_symbol
_atom_type_description
_atom_type_scat_dispersion_real
_atom_type_scat_dispersion_imag
_atom_type_scat_source
C C 0.0033 0.0016 'International Tables Vol C Tables 4.2.6.8 and 6.1.1.4'
H H 0.0000 0.0000 'International Tables Vol C Tables 4.2.6.8 and 6.1.1.4'
B B 0.0013 0.0007 'International Tables Vol C Tables 4.2.6.8 and 6.1.1.4'
S S 0.1246 0.1234 'International Tables Vol C Tables 4.2.6.8 and 6.1.1.4'
Ir Ir -1.4442 7.9887 'International Tables Vol C Tables 4.2.6.8 and 6.1.1.4'

loop_
_geom_angle_atom_site_label_1
_geom_angle_atom_site_label_2
_geom_angle_atom_site_label_3
_geom_angle
_geom_angle_site_symmetry_1
_geom_angle_site_symmetry_3
C10 Ir1 C10 80.5(3) 7_565 .
C10 Ir1 C9 92.5(2) 7_565 .
C10 Ir1 C9 37.5(2) . .
C10 Ir1 C9 37.5(2) 7_565 7_565
C10 Ir1 C9 92.5(2) . 7_565
C9 Ir1 C9 80.7(3) . 7_565
C10 Ir1 S1 94.51(18) 7_565 7_565
C10 Ir1 S1 159.97(19) . 7_565
C9 Ir1 S1 162.47(17) . 7_565
C9 Ir1 S1 95.22(17) 7_565 7_565
C10 Ir1 S1 159.97(19) 7_565 .
C10 Ir1 S1 94.51(18) . .
C9 Ir1 S1 95.22(17) . .
C9 Ir1 S1 162.47(17) 7_565 .
S1 Ir1 S1 83.52(7) 7_565 .
C10 Ir1 Ir2 138.75(17) 7_565 .
C10 Ir1 Ir2 138.75(17) . .
C9 Ir1 Ir2 112.61(17) . .
C9 Ir1 Ir2 112.61(17) 7_565 .
S1 Ir1 Ir2 53.13(4) 7_565 .
S1 Ir1 Ir2 53.13(4) . .
B3 Ir2 C4 101.2(3) . 7_565
B3 Ir2 C4 101.2(3) . .
C4 Ir2 C4 37.5(6) 7_565 .
B3 Ir2 C3 131.5(4) . .
C4 Ir2 C3 61.9(3) 7_565 .
C4 Ir2 C3 36.9(3) . .
B3 Ir2 C3 131.5(4) . 7_565
C4 Ir2 C3 36.9(3) 7_565 7_565
C4 Ir2 C3 61.9(3) . 7_565
C3 Ir2 C3 61.5(4) . 7_565
B3 Ir2 C2 162.0(3) . .
C4 Ir2 C2 61.9(3) 7_565 .
C4 Ir2 C2 61.9(3) . .
C3 Ir2 C2 36.9(3) . .
C3 Ir2 C2 36.9(3) 7_565 .
B3 Ir2 S1 73.06(18) . 7_565
C4 Ir2 S1 121.6(3) 7_565 7_565
C4 Ir2 S1 158.1(3) . 7_565
C3 Ir2 S1 155.3(3) . 7_565
C3 Ir2 S1 105.5(2) 7_565 7_565
C2 Ir2 S1 119.99(17) . 7_565
B3 Ir2 S1 73.06(18) . .
C4 Ir2 S1 158.1(3) 7_565 .
C4 Ir2 S1 121.6(3) . .
C3 Ir2 S1 105.5(2) . .
C3 Ir2 S1 155.3(3) 7_565 .
C2 Ir2 S1 119.99(17) . .
S1 Ir2 S1 77.69(7) 7_565 .
B3 Ir2 Ir1 100.4(2) . .
C4 Ir2 Ir1 151.2(3) 7_565 .
C4 Ir2 Ir1 151.2(3) . .
C3 Ir2 Ir1 114.7(3) . .
C3 Ir2 Ir1 114.7(3) 7_565 .
C2 Ir2 Ir1 97.5(2) . .
S1 Ir2 Ir1 48.88(3) 7_565 .
S1 Ir2 Ir1 48.88(3) . .
C1 S1 Ir1 107.63(18) . .
C1 S1 Ir2 85.41(18) . .
Ir1 S1 Ir2 77.99(5) . .
C1 B3 C1 56.3(4) . 7_565
C1 B3 B9 100.9(6) . .
C1 B3 B9 100.9(6) 7_565 .
C1 B3 B4 101.4(5) . 7_565
C1 B3 B4 56.8(3) 7_565 7_565
B9 B3 B4 58.5(4) . 7_565
C1 B3 B4 56.8(3) . .
C1 B3 B4 101.4(5) 7_565 .
B9 B3 B4 58.5(4) . .
B4 B3 B4 104.7(7) 7_565 .
C1 B3 Ir2 98.4(5) . .
C1 B3 Ir2 98.4(5) 7_565 .
B9 B3 Ir2 158.1(6) . .
B4 B3 Ir2 127.1(4) 7_565 .
B4 B3 Ir2 127.1(4) . .
C1 B4 B8 103.6(5) . .
C1 B4 B9 104.2(5) . .
B8 B4 B9 61.0(5) . .
C1 B4 B5 57.5(4) . .
B8 B4 B5 60.1(5) . .
B9 B4 B5 108.7(6) . .
C1 B4 B3 59.8(4) . .
B8 B4 B3 109.4(6) . .
B9 B4 B3 59.9(5) . .
B5 B4 B3 109.1(5) . .
C1 B4 H4 125.7 . .
B8 B4 H4 122.1 . .
B9 B4 H4 122.1 . .
B5 B4 H4 121.3 . .
B3 B4 H4 120.2 . .
C1 B5 B8 103.1(5) . .
C1 B5 B7 104.6(6) . .
B8 B5 B7 60.3(5) . .
C1 B5 B6 59.5(4) . .
B8 B5 B6 108.3(6) . .
B7 B5 B6 60.2(5) . .
C1 B5 B4 58.2(4) . .
B8 B5 B4 58.7(4) . .
B7 B5 B4 107.6(6) . .
B6 B5 B4 108.7(6) . .
C1 B5 H5 125.2 . .
B8 B5 H5 123.1 . .
B7 B5 H5 122.3 . .
B6 B5 H5 120.5 . .
B4 B5 H5 121.9 . .
C1 B6 C1 57.2(5) 7_565 .
C1 B6 B7 102.4(6) 7_565 .
C1 B6 B7 102.4(6) . .
C1 B6 B5 57.2(4) 7_565 7_565
C1 B6 B5 103.2(6) . 7_565
B7 B6 B5 59.6(4) . 7_565
C1 B6 B5 103.2(6) 7_565 .
C1 B6 B5 57.2(4) . .
B7 B6 B5 59.6(4) . .
B5 B6 B5 107.1(8) 7_565 .
C1 B6 H6 125.7 7_565 .
C1 B6 H6 125.7 . .
B7 B6 H6 124.2 . .
B5 B6 H6 122.8 7_565 .
B5 B6 H6 122.8 . .
B5 B7 B5 108.0(8) 7_565 .
B5 B7 B8 107.5(7) 7_565 .
B5 B7 B8 59.8(4) . .
B5 B7 B8 59.8(4) 7_565 7_565
B5 B7 B8 107.5(7) . 7_565
B8 B7 B8 59.6(7) . 7_565
B5 B7 B6 60.2(4) 7_565 .
B5 B7 B6 60.2(4) . .
B8 B7 B6 107.9(7) . .
B8 B7 B6 107.9(7) 7_565 .
B5 B7 H7 121.8 7_565 .
B5 B7 H7 121.8 . .
B8 B7 H7 122.1 . .
B8 B7 H7 122.1 7_565 .
B6 B7 H7 121.5 . .
B4 B8 B8 108.3(4) . 7_565
B4 B8 B5 61.2(4) . .
B8 B8 B5 108.1(4) 7_565 .
B4 B8 B9 59.7(5) . .
B8 B8 B9 60.1(3) 7_565 .
B5 B8 B9 108.6(6) . .
B4 B8 B7 109.2(6) . .
B8 B8 B7 60.2(3) 7_565 .
B5 B8 B7 59.9(5) . .
B9 B8 B7 108.6(6) . .
B4 B8 H8 121.1 . .
B8 B8 H8 121.8 7_565 .
B5 B8 H8 121.3 . .
B9 B8 H8 121.6 . .
B7 B8 H8 121.2 . .
B4 B9 B4 109.4(7) 7_565 .
B4 B9 B8 59.3(4) 7_565 7_565
B4 B9 B8 107.6(7) . 7_565
B4 B9 B8 107.6(7) 7_565 .
B4 B9 B8 59.3(4) . .
B8 B9 B8 59.7(7) 7_565 .
B4 B9 B3 61.6(4) 7_565 .
B4 B9 B3 61.6(4) . .
B8 B9 B3 109.4(6) 7_565 .
B8 B9 B3 109.4(6) . .
B4 B9 H9 121.4 7_565 .
B4 B9 H9 121.4 . .
B8 B9 H9 122.1 7_565 .
B8 B9 H9 122.1 . .
B3 B9 H9 119.7 . .
C1 C1 B5 111.4(3) 7_565 .
C1 C1 B4 111.1(3) 7_565 .
B5 C1 B4 64.2(4) . .
C1 C1 B6 61.4(2) 7_565 .
B5 C1 B6 63.3(4) . .
B4 C1 B6 116.7(6) . .
C1 C1 B3 61.9(2) 7_565 .
B5 C1 B3 117.8(5) . .
B4 C1 B3 63.4(4) . .
B6 C1 B3 117.0(4) . .
C1 C1 S1 113.14(18) 7_565 .
B5 C1 S1 131.4(4) . .
B4 C1 S1 114.6(4) . .
B6 C1 S1 126.0(5) . .
B3 C1 S1 99.9(4) . .
C3 C2 C3 104.6(10) 7_565 .
C3 C2 C5 127.6(5) 7_565 .
C3 C2 C5 127.6(5) . .
C3 C2 Ir2 68.5(5) 7_565 .
C3 C2 Ir2 68.5(5) . .
C5 C2 Ir2 130.2(9) . .
C4 C3 C2 109.3(8) . .
C4 C3 C6 125.1(12) . .
C2 C3 C6 125.4(11) . .
C4 C3 Ir2 69.6(4) . .
C2 C3 Ir2 74.6(5) . .
C6 C3 Ir2 125.6(6) . .
C3 C4 C4 108.3(6) . 7_565
C3 C4 C7 124.9(11) . .
C4 C4 C7 126.6(8) 7_565 .
C3 C4 Ir2 73.5(4) . .
C4 C4 Ir2 71.2(3) 7_565 .
C7 C4 Ir2 125.2(7) . .
C2 C5 H5A 109.5 . .
C2 C5 H5B 109.5 . .
H5A C5 H5B 109.5 . .
C2 C5 H5C 109.5 . .
H5A C5 H5C 109.5 . .
H5B C5 H5C 109.5 . .
C3 C6 H6A 109.5 . .
C3 C6 H6B 109.5 . .
H6A C6 H6B 109.5 . .
C3 C6 H6C 109.5 . .
H6A C6 H6C 109.5 . .
H6B C6 H6C 109.5 . .
C4 C7 H7A 109.5 . .
C4 C7 H7B 109.5 . .
H7A C7 H7B 109.5 . .
C4 C7 H7C 109.5 . .
H7A C7 H7C 109.5 . .
H7B C7 H7C 109.5 . .
C8 C8 C9 115.2(4) 7_565 .
C8 C8 H8A 108.5 7_565 .
C9 C8 H8A 108.5 . .
C8 C8 H8B 108.5 7_565 .
C9 C8 H8B 108.5 . .
H8A C8 H8B 107.5 . .
C10 C9 C8 122.7(6) . .
C10 C9 Ir1 70.8(3) . .
C8 C9 Ir1 113.5(4) . .
C10 C9 H9A 118.7 . .
C8 C9 H9A 118.7 . .
Ir1 C9 H9A 85.8 . .
C9 C10 C11 123.0(7) . .
C9 C10 Ir1 71.7(3) . .
C11 C10 Ir1 113.2(4) . .
C9 C10 H10 118.5 . .
C11 C10 H10 118.5 . .
Ir1 C10 H10 85.2 . .
C11 C11 C10 115.5(4) 7_565 .
C11 C11 H11A 108.4 7_565 .
C10 C11 H11A 108.4 . .
C11 C11 H11B 108.4 7_565 .
C10 C11 H11B 108.4 . .
H11A C11 H11B 107.5 . .

loop_
_geom_bond_atom_site_label_1
_geom_bond_atom_site_label_2
_geom_bond_distance
_geom_bond_site_symmetry_2
Ir1 C10 2.132(5) 7_565
Ir1 C10 2.132(5) .
Ir1 C9 2.143(6) .
Ir1 C9 2.143(6) 7_565
Ir1 S1 2.3044(15) 7_565
Ir1 S1 2.3044(15) .
Ir1 Ir2 2.9921(9) .
Ir2 B3 2.103(11) .
Ir2 C4 2.129(7) 7_565
Ir2 C4 2.129(7) .
Ir2 C3 2.178(7) .
Ir2 C3 2.178(7) 7_565
Ir2 C2 2.258(10) .
Ir2 S1 2.4472(15) 7_565
Ir2 S1 2.4472(15) .
S1 C1 1.808(6) .
B3 C1 1.749(9) .
B3 C1 1.749(9) 7_565
B3 B9 1.781(14) .
B3 B4 1.810(10) 7_565
B3 B4 1.810(10) .
B4 C1 1.693(8) .
B4 B8 1.749(11) .
B4 B9 1.756(10) .
B4 B5 1.793(10) .
B4 H4 1.1000 .
B5 C1 1.679(9) .
B5 B8 1.773(11) .
B5 B7 1.775(11) .
B5 B6 1.785(10) .
B5 H5 1.1000 .
B6 C1 1.722(10) 7_565
B6 C1 1.722(10) .
B6 B7 1.785(16) .
B6 B5 1.785(10) 7_565
B6 H6 1.1000 .
B7 B5 1.775(11) 7_565
B7 B8 1.782(13) .
B7 B8 1.782(13) 7_565
B7 H7 1.1000 .
B8 B8 1.771(17) 7_565
B8 B9 1.778(13) .
B8 H8 1.1000 .
B9 B4 1.756(10) 7_565
B9 B8 1.778(13) 7_565
B9 H9 1.1000 .
C1 C1 1.649(11) 7_565
C2 C3 1.407(11) 7_565
C2 C3 1.407(11) .
C2 C5 1.47(2) .
C3 C4 1.362(13) .
C3 C6 1.483(13) .
C4 C4 1.37(2) 7_565
C4 C7 1.553(14) .
C5 H5A 0.9600 .
C5 H5B 0.9600 .
C5 H5C 0.9600 .
C6 H6A 0.9600 .
C6 H6B 0.9600 .
C6 H6C 0.9600 .
C7 H7A 0.9600 .
C7 H7B 0.9600 .
C7 H7C 0.9600 .
C8 C8 1.496(14) 7_565
C8 C9 1.503(9) .
C8 H8A 0.9700 .
C8 H8B 0.9700 .
C9 C10 1.373(9) .
C9 H9A 0.9300 .
C10 C11 1.501(9) .
C10 H10 0.9300 .
C11 C11 1.462(15) 7_565
C11 H11A 0.9700 .
C11 H11B 0.9700 .
